data_7050655
loop_
_publ_author_name
'Fan, Jian'
'Shu, Mou-Hai'
'Okamura, Taka-aki'
'Li, Yi-Zhi'
'Sun, Wei-Yin'
'Tang, Wen-Xia'
'Ueyama, Norikazu'

_publ_section_title
;
 Solvent effect on the structure and topology of metal-organic
 frameworks with the rigid tripodal star ligand
 1,3,5-tris(1-imidazolyl)benzene and lead(ii) nitrateElectronic
 supplementary information (ESI) available: crystal packing diagram of
 1. See http://www.rsc.org/suppdata/nj/b3/b306876p/
;
_journal_issue 9
_journal_name_full 'New Journal of Chemistry'
_journal_page_first 1307
_journal_paper_doi 10.1039/b306876p
_journal_volume 27
_journal_year 2003
_chemical_formula_moiety '[Pb(tib)(DMF)(NO3)2]'
_chemical_formula_sum 'C18 H19 N9 O7 Pb'
_chemical_formula_weight 680.61
_space_group_IT_number 14
_symmetry_cell_setting monoclinic
_symmetry_space_group_name_Hall '-P 2ybc'
_symmetry_space_group_name_H-M 'P 1 21/c 1'
_atom_sites_solution_hydrogens geom
_atom_sites_solution_primary direct
_atom_sites_solution_secondary difmap
_audit_creation_method SHELXL-97
_cell_angle_alpha 90.00
_cell_angle_beta 96.143(2)
_cell_angle_gamma 90.00
_cell_formula_units_Z 4
_cell_length_a 8.5468(8)
_cell_length_b 11.7744(11)
_cell_length_c 23.277(2)
_cell_measurement_reflns_used 5480
_cell_measurement_temperature 293(2)
_cell_measurement_theta_max 26.9256
_cell_measurement_theta_min 2.4678
_cell_volume 2329.0(4)
_computing_cell_refinement 'Bruker SMART'
_computing_data_collection 'Bruker SMART'
_computing_data_reduction 'Bruker SAINT'
_computing_molecular_graphics 'Bruker SHELXTL'
_computing_publication_material 'Bruker SHELXTL'
_computing_structure_refinement 'Bruker SHELXTL'
_computing_structure_solution 'Bruker SHELXTL'
_diffrn_ambient_temperature 293(2)
_diffrn_measured_fraction_theta_full 0.985
_diffrn_measured_fraction_theta_max 0.985
_diffrn_measurement_device_type 'CCD area detector'
_diffrn_measurement_method 'phi and omega scans'
_diffrn_radiation_monochromator graphite
_diffrn_radiation_source 'sealed tube'
_diffrn_radiation_type MoK\a
_diffrn_radiation_wavelength 0.71073
_diffrn_reflns_av_R_equivalents 0.0417
_diffrn_reflns_av_sigmaI/netI 0.0810
_diffrn_reflns_limit_h_max 10
_diffrn_reflns_limit_h_min -10
_diffrn_reflns_limit_k_max 15
_diffrn_reflns_limit_k_min -13
_diffrn_reflns_limit_l_max 29
_diffrn_reflns_limit_l_min -27
_diffrn_reflns_number 12999
_diffrn_reflns_theta_full 27.06
_diffrn_reflns_theta_max 27.06
_diffrn_reflns_theta_min 1.76
_exptl_absorpt_coefficient_mu 7.303
_exptl_absorpt_correction_T_max 0.482
_exptl_absorpt_correction_T_min 0.129
_exptl_absorpt_correction_type empirical
_exptl_absorpt_process_details 'SADABS (BRUKER 2000)'
_exptl_crystal_colour colorless
_exptl_crystal_density_diffrn 1.941
_exptl_crystal_density_method 'not measured'
_exptl_crystal_description block
_exptl_crystal_F_000 1312
_exptl_crystal_size_max 0.3
_exptl_crystal_size_mid 0.3
_exptl_crystal_size_min 0.1
_refine_diff_density_max 3.795
_refine_diff_density_min -1.495
_refine_diff_density_rms 0.225
_refine_ls_extinction_method none
_refine_ls_goodness_of_fit_ref 0.882
_refine_ls_hydrogen_treatment mixed
_refine_ls_matrix_type full
_refine_ls_number_parameters 316
_refine_ls_number_reflns 5034
_refine_ls_number_restraints 7
_refine_ls_restrained_S_all 0.888
_refine_ls_R_factor_all 0.0625
_refine_ls_R_factor_gt 0.0536
_refine_ls_shift/su_max 0.001
_refine_ls_shift/su_mean 0.000
_refine_ls_structure_factor_coef Fsqd
_refine_ls_weighting_details 'calc w=1/[\s^2^(Fo^2^)+(0.1360P)^2^] where P=(Fo^2^+2Fc^2^)/3'
_refine_ls_weighting_scheme calc
_refine_ls_wR_factor_gt 0.1486
_refine_ls_wR_factor_ref 0.1600
_reflns_number_gt 4221
_reflns_number_total 5034
_reflns_threshold_expression >2sigma(I)
_cod_data_source_file b306876p.txt
_cod_data_source_block 1
_cod_original_sg_symbol_H-M P21/c
_cod_database_code 7050655

loop_
_symmetry_equiv_pos_as_xyz
'x, y, z'
'-x, y+1/2, -z+1/2'
'-x, -y, -z'
'x, -y-1/2, z-1/2'

loop_
_atom_site_label
_atom_site_type_symbol
_atom_site_fract_x
_atom_site_fract_y
_atom_site_fract_z
_atom_site_U_iso_or_equiv
_atom_site_adp_type
_atom_site_occupancy
_atom_site_symmetry_multiplicity
_atom_site_calc_flag
_atom_site_refinement_flags
_atom_site_disorder_assembly
_atom_site_disorder_group
Pb1 Pb 0.58004(3) 0.69830(2) 0.145256(10) 0.03410(15) Uani 1 1 d . . .
O11 O 0.7518(9) 0.5630(6) 0.0840(4) 0.099(3) Uani 1 1 d . . .
O12 O 0.9766(7) 0.5953(6) 0.0543(3) 0.0708(18) Uani 1 1 d . . .
O13 O 0.8283(11) 0.7320(7) 0.0769(5) 0.097(3) Uani 1 1 d . . .
O23 O 0.6809(13) 1.0484(6) 0.2075(4) 0.111(3) Uani 1 1 d . . .
O21 O 0.6865(8) 0.8712(5) 0.2219(3) 0.0634(16) Uani 1 1 d . . .
O22 O 0.6194(9) 0.9356(6) 0.1372(3) 0.0710(18) Uani 1 1 d . . .
O31 O 0.703(3) 0.6086(12) 0.2480(8) 0.293(15) Uani 1 1 d D . .
N11 N 0.3284(8) 0.7686(6) 0.1861(3) 0.0427(14) Uani 1 1 d . . .
N12 N 0.1797(7) 0.7925(4) 0.2564(3) 0.0367(13) Uani 1 1 d . . .
N1 N 0.8550(8) 0.6283(6) 0.0729(3) 0.0524(17) Uani 1 1 d . . .
N2 N 0.6621(8) 0.9531(6) 0.1892(4) 0.0575(18) Uani 1 1 d . . .
N3 N 0.8280(16) 0.5640(9) 0.3326(6) 0.136(6) Uani 1 1 d D . .
N51 N 0.4297(8) 0.7518(6) 0.0491(2) 0.0449(14) Uani 1 1 d . . .
N52 N 0.2949(7) 0.7525(5) -0.0369(2) 0.0353(12) Uani 1 1 d . . .
N31 N 0.4121(7) 0.5190(5) 0.1256(3) 0.0427(14) Uani 1 1 d . . .
N32 N 0.2061(6) 0.4061(5) 0.1157(2) 0.0358(12) Uani 1 1 d . . .
C11 C 0.3273(10) 0.7921(6) 0.2418(4) 0.0422(17) Uani 1 1 d . . .
H11A H 0.4166 0.8064 0.2672 0.051 Uiso 1 1 calc R . .
C12 C 0.1766(9) 0.7534(7) 0.1654(3) 0.0468(17) Uani 1 1 d . . .
H12A H 0.1421 0.7362 0.1272 0.056 Uiso 1 1 calc R . .
C13 C 0.0803(9) 0.7664(7) 0.2078(3) 0.0482(18) Uani 1 1 d . . .
H13A H -0.0286 0.7593 0.2046 0.058 Uiso 1 1 calc R . .
C1 C 0.1331(9) 0.8069(5) 0.3129(3) 0.0335(15) Uani 1 1 d . . .
C2 C -0.0112(8) 0.8487(6) 0.3197(3) 0.0367(14) Uani 1 1 d . . .
H2A H -0.0801 0.8704 0.2880 0.044 Uiso 1 1 calc R . .
C3 C -0.0538(7) 0.8585(6) 0.3762(3) 0.0337(14) Uani 1 1 d . . .
C4 C 0.0439(8) 0.8261(5) 0.4230(3) 0.0344(14) Uani 1 1 d . . .
H4A H 0.0135 0.8334 0.4600 0.041 Uiso 1 1 calc R . .
C5 C 0.1890(9) 0.7821(5) 0.4148(3) 0.0342(14) Uani 1 1 d . . .
C6 C 0.2381(8) 0.7727(6) 0.3601(3) 0.0349(14) Uani 1 1 d . . .
H6A H 0.3374 0.7447 0.3549 0.042 Uiso 1 1 calc R . .
C71 C 0.810(3) 0.5732(19) 0.2718(7) 0.62(7) Uani 1 1 d D . .
H71A H 0.8908 0.5485 0.2512 0.741 Uiso 1 1 calc R . .
C72 C 0.957(2) 0.5274(12) 0.3730(11) 0.28(2) Uani 1 1 d D . .
H72A H 1.0395 0.4982 0.3524 0.418 Uiso 1 1 calc R . .
H72B H 0.9213 0.4690 0.3973 0.418 Uiso 1 1 calc R . .
H72C H 0.9956 0.5906 0.3964 0.418 Uiso 1 1 calc R . .
C73 C 0.724(4) 0.571(3) 0.3773(13) 0.41(4) Uani 1 1 d D . .
H73A H 0.6232 0.5981 0.3612 0.620 Uiso 1 1 calc R . .
H73B H 0.7676 0.6214 0.4070 0.620 Uiso 1 1 calc R . .
H73C H 0.7124 0.4964 0.3934 0.620 Uiso 1 1 calc R . .
C51 C 0.3176(9) 0.7001(5) 0.0155(4) 0.0424(18) Uani 1 1 d . . .
H51A H 0.2620 0.6369 0.0260 0.051 Uiso 1 1 calc R . .
C53 C 0.3994(9) 0.8418(7) -0.0357(3) 0.0442(16) Uani 1 1 d . . .
H53A H 0.4106 0.8932 -0.0654 0.053 Uiso 1 1 calc R . .
C52 C 0.4813(10) 0.8399(7) 0.0163(4) 0.0490(19) Uani 1 1 d . . .
H52A H 0.5614 0.8904 0.0289 0.059 Uiso 1 1 calc R . .
C33 C 0.2962(8) 0.3796(6) 0.0718(3) 0.0421(16) Uani 1 1 d . . .
H33A H 0.2747 0.3249 0.0432 0.051 Uiso 1 1 calc R . .
C31 C 0.2804(8) 0.4892(5) 0.1467(3) 0.0373(14) Uani 1 1 d . . .
H31A H 0.2440 0.5221 0.1791 0.045 Uiso 1 1 calc R . .
C32 C 0.4210(8) 0.4487(6) 0.0788(3) 0.0455(17) Uani 1 1 d . . .
H32A H 0.5025 0.4492 0.0553 0.055 Uiso 1 1 calc R . .

loop_
_atom_site_aniso_label
_atom_site_aniso_U_11
_atom_site_aniso_U_22
_atom_site_aniso_U_33
_atom_site_aniso_U_23
_atom_site_aniso_U_13
_atom_site_aniso_U_12
Pb1 0.0277(2) 0.0451(2) 0.0298(2) -0.00291(9) 0.00418(12) -0.00355(8)
O11 0.082(5) 0.067(4) 0.162(8) -0.034(5) 0.077(6) -0.025(4)
O12 0.046(3) 0.108(5) 0.065(4) 0.009(3) 0.032(3) 0.015(3)
O13 0.078(6) 0.070(5) 0.148(9) 0.019(5) 0.037(6) 0.007(4)
O23 0.181(10) 0.060(4) 0.098(7) -0.023(4) 0.038(6) -0.040(5)
O21 0.075(4) 0.059(3) 0.052(4) 0.004(3) -0.013(3) -0.004(3)
O22 0.091(5) 0.071(4) 0.046(4) 0.005(3) -0.013(3) -0.015(4)
O31 0.58(5) 0.099(13) 0.181(17) 0.021(10) -0.03(2) 0.015(16)
N11 0.042(4) 0.054(3) 0.034(4) -0.006(3) 0.011(3) 0.010(3)
N12 0.037(3) 0.049(3) 0.026(3) -0.001(2) 0.008(2) 0.013(2)
N1 0.045(4) 0.065(4) 0.050(4) 0.001(3) 0.016(3) 0.002(3)
N2 0.053(4) 0.057(4) 0.062(5) -0.017(4) 0.007(3) -0.015(3)
N3 0.167(14) 0.060(6) 0.171(14) -0.001(8) -0.023(11) -0.020(7)
N51 0.053(4) 0.058(4) 0.024(3) 0.001(3) 0.004(3) -0.015(3)
N52 0.041(3) 0.041(3) 0.024(3) 0.004(2) 0.004(2) -0.008(2)
N31 0.039(3) 0.045(3) 0.045(4) -0.005(3) 0.012(3) -0.007(2)
N32 0.030(3) 0.047(3) 0.032(3) -0.002(2) 0.010(2) -0.008(2)
C11 0.037(4) 0.057(4) 0.034(5) -0.001(3) 0.008(3) 0.008(3)
C12 0.040(4) 0.068(5) 0.033(4) -0.009(4) 0.007(3) 0.009(4)
C13 0.042(4) 0.065(4) 0.037(4) -0.016(4) 0.003(3) 0.014(4)
C1 0.035(4) 0.044(4) 0.022(4) -0.003(2) 0.003(3) 0.002(2)
C2 0.034(4) 0.048(4) 0.028(4) -0.002(3) -0.001(3) 0.012(3)
C3 0.021(3) 0.041(3) 0.040(4) -0.002(3) 0.007(3) 0.005(2)
C4 0.037(4) 0.042(3) 0.027(4) -0.006(3) 0.013(3) 0.003(3)
C5 0.037(4) 0.035(3) 0.032(4) -0.004(3) 0.008(3) 0.002(3)
C6 0.031(3) 0.046(3) 0.029(4) -0.006(3) 0.007(3) 0.008(3)
C71 1.23(15) 0.042(11) 0.74(10) 0.01(3) 0.83(12) -0.03(3)
C72 0.105(14) 0.061(9) 0.63(6) -0.060(17) -0.14(2) -0.005(8)
C73 0.36(5) 0.31(4) 0.65(8) -0.31(5) 0.41(6) -0.20(4)
C51 0.037(4) 0.049(4) 0.040(5) 0.006(3) 0.000(3) -0.012(3)
C53 0.047(4) 0.048(4) 0.038(4) -0.002(3) 0.004(3) -0.017(3)
C52 0.054(5) 0.053(4) 0.040(5) 0.004(4) 0.007(4) -0.024(4)
C33 0.043(4) 0.046(4) 0.040(4) -0.010(3) 0.018(3) -0.001(3)
C31 0.033(3) 0.044(3) 0.036(4) -0.004(3) 0.010(3) -0.013(3)
C32 0.032(4) 0.057(4) 0.050(5) -0.007(3) 0.018(3) -0.005(3)

loop_
_atom_type_symbol
_atom_type_description
_atom_type_scat_dispersion_real
_atom_type_scat_dispersion_imag
_atom_type_scat_source
C C 0.0033 0.0016 'International Tables Vol C Tables 4.2.6.8 and 6.1.1.4'
H H 0.0000 0.0000 'International Tables Vol C Tables 4.2.6.8 and 6.1.1.4'
N N 0.0061 0.0033 'International Tables Vol C Tables 4.2.6.8 and 6.1.1.4'
O O 0.0106 0.0060 'International Tables Vol C Tables 4.2.6.8 and 6.1.1.4'
Pb Pb -3.3944 10.1111 'International Tables Vol C Tables 4.2.6.8 and 6.1.1.4'

loop_
_geom_angle_atom_site_label_1
_geom_angle_atom_site_label_2
_geom_angle_atom_site_label_3
_geom_angle
_geom_angle_site_symmetry_1
_geom_angle_site_symmetry_3
_geom_angle_publ_flag
N51 Pb1 N31 80.0(2) . . ?
N51 Pb1 N11 83.2(2) . . ?
N31 Pb1 N11 81.8(2) . . ?
N51 Pb1 O11 86.1(3) . . ?
N31 Pb1 O11 75.16(19) . . ?
N11 Pb1 O11 156.0(2) . . ?
N51 Pb1 O31 169.4(5) . . ?
N31 Pb1 O31 89.6(4) . . ?
N11 Pb1 O31 93.4(6) . . ?
O11 Pb1 O31 93.2(5) . . ?
N1 O11 Pb1 100.8(5) . . ?
C71 O31 Pb1 144(2) . . ?
C11 N11 C12 105.6(6) . . ?
C11 N11 Pb1 121.4(5) . . ?
C12 N11 Pb1 129.5(5) . . ?
C11 N12 C13 107.7(6) . . ?
C11 N12 C1 126.8(7) . . ?
C13 N12 C1 125.3(6) . . ?
O11 N1 O12 122.2(8) . . ?
O11 N1 O13 117.4(7) . . ?
O12 N1 O13 120.2(7) . . ?
O23 N2 O21 120.2(9) . . ?
O23 N2 O22 120.9(9) . . ?
O21 N2 O22 119.0(7) . . ?
C71 N3 C72 132.4(15) . . ?
C71 N3 C73 135.2(17) . . ?
C72 N3 C73 91.8(19) . . ?
C51 N51 C52 105.8(6) . . ?
C51 N51 Pb1 132.5(5) . . ?
C52 N51 Pb1 120.6(5) . . ?
C51 N52 C53 107.4(6) . . ?
C51 N52 C5 126.5(5) . 4_575 ?
C53 N52 C5 126.1(5) . 4_575 ?
C31 N31 C32 104.9(6) . . ?
C31 N31 Pb1 129.3(5) . . ?
C32 N31 Pb1 123.9(4) . . ?
C31 N32 C33 107.2(6) . . ?
C31 N32 C3 126.5(6) . 2_545 ?
C33 N32 C3 126.2(6) . 2_545 ?
N11 C11 N12 110.8(7) . . ?
N11 C11 H11A 124.6 . . ?
N12 C11 H11A 124.6 . . ?
N11 C12 C13 111.2(7) . . ?
N11 C12 H12A 124.4 . . ?
C13 C12 H12A 124.4 . . ?
C12 C13 N12 104.7(7) . . ?
C12 C13 H13A 127.6 . . ?
N12 C13 H13A 127.6 . . ?
C2 C1 C6 121.9(7) . . ?
C2 C1 N12 120.0(6) . . ?
C6 C1 N12 118.0(6) . . ?
C1 C2 C3 118.0(6) . . ?
C1 C2 H2A 121.0 . . ?
C3 C2 H2A 121.0 . . ?
C4 C3 C2 122.0(6) . . ?
C4 C3 N32 119.3(6) . 2 ?
C2 C3 N32 118.7(6) . 2 ?
C3 C4 C5 118.8(6) . . ?
C3 C4 H4A 120.6 . . ?
C5 C4 H4A 120.6 . . ?
C4 C5 C6 121.5(7) . . ?
C4 C5 N52 120.2(6) . 4_576 ?
C6 C5 N52 118.2(6) . 4_576 ?
C5 C6 C1 117.7(6) . . ?
C5 C6 H6A 121.1 . . ?
C1 C6 H6A 121.1 . . ?
O31 C71 N3 122.0(18) . . ?
O31 C71 H71A 119.0 . . ?
N3 C71 H71A 119.0 . . ?
N3 C72 H72A 109.5 . . ?
N3 C72 H72B 109.5 . . ?
H72A C72 H72B 109.5 . . ?
N3 C72 H72C 109.5 . . ?
H72A C72 H72C 109.5 . . ?
H72B C72 H72C 109.5 . . ?
N3 C73 H73A 109.5 . . ?
N3 C73 H73B 109.5 . . ?
H73A C73 H73B 109.5 . . ?
N3 C73 H73C 109.5 . . ?
H73A C73 H73C 109.5 . . ?
H73B C73 H73C 109.5 . . ?
N51 C51 N52 110.3(6) . . ?
N51 C51 H51A 124.8 . . ?
N52 C51 H51A 124.8 . . ?
C52 C53 N52 106.3(6) . . ?
C52 C53 H53A 126.8 . . ?
N52 C53 H53A 126.8 . . ?
C53 C52 N51 110.2(7) . . ?
C53 C52 H52A 124.9 . . ?
N51 C52 H52A 124.9 . . ?
C32 C33 N32 105.9(6) . . ?
C32 C33 H33A 127.1 . . ?
N32 C33 H33A 127.1 . . ?
N31 C31 N32 111.6(6) . . ?
N31 C31 H31A 124.2 . . ?
N32 C31 H31A 124.2 . . ?
C33 C32 N31 110.5(6) . . ?
C33 C32 H32A 124.7 . . ?
N31 C32 H32A 124.7 . . ?

loop_
_geom_bond_atom_site_label_1
_geom_bond_atom_site_label_2
_geom_bond_distance
_geom_bond_site_symmetry_2
_geom_bond_publ_flag
Pb1 N51 2.538(6) . ?
Pb1 N31 2.567(6) . ?
Pb1 N11 2.579(6) . ?
Pb1 O11 2.678(6) . ?
Pb1 O31 2.720(15) . ?
O11 N1 1.219(9) . ?
O12 N1 1.231(8) . ?
O13 N1 1.248(10) . ?
O23 N2 1.205(9) . ?
O21 N2 1.232(9) . ?
O22 N2 1.242(9) . ?
O31 C71 1.100(10) . ?
N11 C11 1.327(10) . ?
N11 C12 1.346(10) . ?
N12 C11 1.342(10) . ?
N12 C13 1.375(10) . ?
N12 C1 1.425(9) . ?
N3 C71 1.412(9) . ?
N3 C72 1.435(9) . ?
N3 C73 1.440(9) . ?
N51 C51 1.319(10) . ?
N51 C52 1.387(10) . ?
N52 C51 1.362(9) . ?
N52 C53 1.378(9) . ?
N52 C5 1.425(9) 4_575 ?
N31 C31 1.322(8) . ?
N31 C32 1.378(9) . ?
N32 C31 1.336(8) . ?
N32 C33 1.380(8) . ?
N32 C3 1.448(8) 2_545 ?
C11 H11A 0.9300 . ?
C12 C13 1.359(10) . ?
C12 H12A 0.9300 . ?
C13 H13A 0.9300 . ?
C1 C2 1.352(10) . ?
C1 C6 1.400(10) . ?
C2 C3 1.406(9) . ?
C2 H2A 0.9300 . ?
C3 C4 1.354(10) . ?
C3 N32 1.448(8) 2 ?
C4 C5 1.376(10) . ?
C4 H4A 0.9300 . ?
C5 C6 1.387(9) . ?
C5 N52 1.425(9) 4_576 ?
C6 H6A 0.9300 . ?
C71 H71A 0.9300 . ?
C72 H72A 0.9600 . ?
C72 H72B 0.9600 . ?
C72 H72C 0.9600 . ?
C73 H73A 0.9600 . ?
C73 H73B 0.9600 . ?
C73 H73C 0.9600 . ?
C51 H51A 0.9300 . ?
C53 C52 1.334(11) . ?
C53 H53A 0.9300 . ?
C52 H52A 0.9300 . ?
C33 C32 1.337(10) . ?
C33 H33A 0.9300 . ?
C31 H31A 0.9300 . ?
C32 H32A 0.9300 . ?
